data_4024962
loop_
_publ_author_name
'Margareta Horvat'
'Helmut G\"orner'
'Klaus-Dieter Warzecha'
'J\"org Neud\"orfl'
'Axel G. Griesbeck'
'Kata Mlinari\'c-Majerski'
'Nikola Basari\'c'

_publ_section_title
;
Photoinitiated Domino Reactions: N-(Adamantyl)phthalimides
and N-(Adamantylalkyl)phthalimides
;
_journal_name_full 'Journal of Organic Chemistry'
_journal_page_first 8219
_journal_page_last 8231
_journal_paper_doi 10.1021/jo901753z
_journal_volume 74
_journal_year 2009
_chemical_formula_moiety 'C19 H21 N O2'
_chemical_formula_sum 'C19 H21 N O2'
_chemical_formula_weight 295.37
_chemical_name_systematic
; 
 ? 
;
_space_group_IT_number 15
_symmetry_cell_setting monoclinic
_symmetry_space_group_name_Hall '-C 2yc'
_symmetry_space_group_name_H-M 'C 1 2/c 1'
_atom_sites_solution_hydrogens geom
_atom_sites_solution_primary direct
_atom_sites_solution_secondary difmap
_audit_creation_method SHELXL-97
_cell_angle_alpha 90.00
_cell_angle_beta 97.080(3)
_cell_angle_gamma 90.00
_cell_formula_units_Z 8
_cell_length_a 9.8165(7)
_cell_length_b 9.4087(7)
_cell_length_c 32.345(2)
_cell_measurement_reflns_used 6601
_cell_measurement_temperature 100(2)
_cell_measurement_theta_max 27.00
_cell_measurement_theta_min 2.54
_cell_volume 2964.6(4)
_computing_cell_refinement 'Nonius DENZO (Otwinowski, Minor 1997)'
_computing_data_collection 'Nonius COLLECT'
_computing_data_reduction 'Nonius DENZO (Otwinowski, Minor 1997)'
_computing_molecular_graphics 'SCHAKAL99 (E. Keller 1999)'
_computing_publication_material 'PLATON (A. L. Spek 1980-2004)'
_computing_structure_refinement 'SHELXL-97 (Sheldrick, 1997)'
_computing_structure_solution 'SHELXS-97 (Sheldrick, 1997)'
_diffrn_ambient_temperature 100(2)
_diffrn_measured_fraction_theta_full 0.960
_diffrn_measured_fraction_theta_max 0.960
_diffrn_measurement_device_type 'Nonius KappaCCD'
_diffrn_measurement_method Phi/Omega-Scans
_diffrn_radiation_monochromator graphite
_diffrn_radiation_source 'fine-focus sealed tube'
_diffrn_radiation_type MoK\a
_diffrn_radiation_wavelength 0.71073
_diffrn_reflns_av_R_equivalents 0.0566
_diffrn_reflns_av_sigmaI/netI 0.1259
_diffrn_reflns_limit_h_max 11
_diffrn_reflns_limit_h_min -12
_diffrn_reflns_limit_k_max 11
_diffrn_reflns_limit_k_min -12
_diffrn_reflns_limit_l_max 40
_diffrn_reflns_limit_l_min -27
_diffrn_reflns_number 6601
_diffrn_reflns_theta_full 27.00
_diffrn_reflns_theta_max 27.00
_diffrn_reflns_theta_min 2.54
_exptl_absorpt_coefficient_mu 0.085
_exptl_absorpt_correction_type none
_exptl_crystal_colour colourless
_exptl_crystal_density_diffrn 1.324
_exptl_crystal_density_method 'not measured'
_exptl_crystal_description prism
_exptl_crystal_F_000 1264
_exptl_crystal_size_max .3
_exptl_crystal_size_mid .2
_exptl_crystal_size_min .2
_refine_diff_density_max 0.180
_refine_diff_density_min -0.246
_refine_diff_density_rms 0.052
_refine_ls_extinction_method none
_refine_ls_goodness_of_fit_ref 0.829
_refine_ls_hydrogen_treatment mixed
_refine_ls_matrix_type full
_refine_ls_number_parameters 203
_refine_ls_number_reflns 3112
_refine_ls_number_restraints 0
_refine_ls_restrained_S_all 0.829
_refine_ls_R_factor_all 0.1111
_refine_ls_R_factor_gt 0.0418
_refine_ls_shift/su_max 0.001
_refine_ls_shift/su_mean 0.000
_refine_ls_structure_factor_coef Fsqd
_refine_ls_weighting_details 'calc w=1/[\s^2^(Fo^2^)+(0.0262P)^2^+0.0000P] where P=(Fo^2^+2Fc^2^)/3'
_refine_ls_weighting_scheme calc
_refine_ls_wR_factor_gt 0.0732
_refine_ls_wR_factor_ref 0.0850
_reflns_number_gt 1580
_reflns_number_total 3112
_reflns_threshold_expression >2sigma(I)
_cod_data_source_file jo901753z_si_004.cif
_cod_data_source_block zim-mgh517n
_cod_original_sg_symbol_H-M C2/c
_cod_database_code 4024962

loop_
_symmetry_equiv_pos_as_xyz
'x, y, z'
'-x, y, -z+1/2'
'x+1/2, y+1/2, z'
'-x+1/2, y+1/2, -z+1/2'
'-x, -y, -z'
'x, -y, z-1/2'
'-x+1/2, -y+1/2, -z'
'x+1/2, -y+1/2, z-1/2'

loop_
_atom_site_label
_atom_site_type_symbol
_atom_site_fract_x
_atom_site_fract_y
_atom_site_fract_z
_atom_site_U_iso_or_equiv
_atom_site_adp_type
_atom_site_occupancy
_atom_site_symmetry_multiplicity
_atom_site_calc_flag
_atom_site_refinement_flags
_atom_site_disorder_assembly
_atom_site_disorder_group
O1 O 0.57185(13) 0.25288(12) -0.01372(4) 0.0214(3) Uani 1 1 d . . .
O2 O 0.48793(13) 0.09186(13) 0.11582(4) 0.0241(3) Uani 1 1 d . . .
N1 N 0.68519(17) 0.29971(16) 0.05038(4) 0.0176(4) Uani 1 1 d . . .
C1 C 0.5706(2) 0.29320(18) 0.02268(6) 0.0189(5) Uani 1 1 d . . .
C2 C 0.69252(19) 0.37930(17) 0.08959(5) 0.0180(5) Uani 1 1 d . . .
H2A H 0.6332 0.4644 0.0852 0.022 Uiso 1 1 calc R . .
H2B H 0.7880 0.4122 0.0974 0.022 Uiso 1 1 calc R . .
C3 C 0.64745(19) 0.29097(18) 0.12580(5) 0.0159(4) Uani 1 1 d . . .
C4 C 0.51653(19) 0.2141(2) 0.10757(5) 0.0179(5) Uani 1 1 d . . .
C5 C 0.41293(19) 0.29656(18) 0.07852(5) 0.0169(4) Uani 1 1 d . . .
C6 C 0.43914(19) 0.33347(18) 0.03847(6) 0.0169(4) Uani 1 1 d . . .
C7 C 0.3374(2) 0.39907(18) 0.01134(6) 0.0204(5) Uani 1 1 d . . .
H7 H 0.3543 0.4212 -0.0162 0.024 Uiso 1 1 calc R . .
C8 C 0.2117(2) 0.43241(18) 0.02408(6) 0.0251(5) Uani 1 1 d . . .
H8 H 0.1440 0.4808 0.0058 0.030 Uiso 1 1 calc R . .
C9 C 0.1852(2) 0.39463(18) 0.06383(6) 0.0252(5) Uani 1 1 d . . .
H9 H 0.0988 0.4164 0.0726 0.030 Uiso 1 1 calc R . .
C10 C 0.2846(2) 0.32530(18) 0.09068(6) 0.0218(5) Uani 1 1 d . . .
H10 H 0.2649 0.2972 0.1175 0.026 Uiso 1 1 calc R . .
C11 C 0.76180(19) 0.19068(18) 0.14608(5) 0.0191(5) Uani 1 1 d . . .
H11 H 0.7885 0.1230 0.1246 0.023 Uiso 1 1 calc R . .
C12 C 0.71607(19) 0.10600(19) 0.18288(5) 0.0235(5) Uani 1 1 d . . .
H12A H 0.6377 0.0438 0.1727 0.028 Uiso 1 1 calc R . .
H12B H 0.7924 0.0450 0.1954 0.028 Uiso 1 1 calc R . .
C13 C 0.6738(2) 0.2088(2) 0.21583(5) 0.0246(5) Uani 1 1 d . . .
H13 H 0.6404 0.1535 0.2390 0.029 Uiso 1 1 calc R . .
C14 C 0.55912(19) 0.30751(19) 0.19617(5) 0.0231(5) Uani 1 1 d . . .
H14A H 0.4777 0.2503 0.1854 0.028 Uiso 1 1 calc R . .
H14B H 0.5321 0.3734 0.2176 0.028 Uiso 1 1 calc R . .
C15 C 0.60829(19) 0.39294(18) 0.16040(5) 0.0187(5) Uani 1 1 d . . .
H15 H 0.5334 0.4582 0.1483 0.022 Uiso 1 1 calc R . .
C16 C 0.73472(19) 0.4811(2) 0.17774(5) 0.0219(5) Uani 1 1 d . . .
H16A H 0.7093 0.5483 0.1990 0.026 Uiso 1 1 calc R . .
H16B H 0.7676 0.5369 0.1550 0.026 Uiso 1 1 calc R . .
C17 C 0.8499(2) 0.38192(19) 0.19731(5) 0.0217(5) Uani 1 1 d . . .
H17 H 0.9319 0.4397 0.2083 0.026 Uiso 1 1 calc R . .
C18 C 0.88888(19) 0.27798(19) 0.16419(5) 0.0211(5) Uani 1 1 d . . .
H18A H 0.9618 0.2130 0.1768 0.025 Uiso 1 1 calc R . .
H18B H 0.9251 0.3315 0.1415 0.025 Uiso 1 1 calc R . .
C19 C 0.7987(2) 0.2982(2) 0.23304(5) 0.0271(5) Uani 1 1 d . . .
H19A H 0.8726 0.2353 0.2462 0.033 Uiso 1 1 calc R . .
H19B H 0.7729 0.3647 0.2545 0.033 Uiso 1 1 calc R . .
H1 H 0.7642(19) 0.2760(19) 0.0398(5) 0.034(6) Uiso 1 1 d . . .

loop_
_atom_site_aniso_label
_atom_site_aniso_U_11
_atom_site_aniso_U_22
_atom_site_aniso_U_33
_atom_site_aniso_U_23
_atom_site_aniso_U_13
_atom_site_aniso_U_12
O1 0.0197(8) 0.0301(8) 0.0145(7) -0.0042(6) 0.0024(6) -0.0026(7)
O2 0.0255(9) 0.0220(8) 0.0250(8) 0.0017(6) 0.0038(6) -0.0060(7)
N1 0.0164(10) 0.0244(10) 0.0123(9) -0.0036(8) 0.0035(8) -0.0012(8)
C1 0.0210(12) 0.0162(10) 0.0197(12) 0.0026(10) 0.0033(9) -0.0010(10)
C2 0.0166(12) 0.0210(10) 0.0158(11) -0.0038(9) 0.0002(8) -0.0035(9)
C3 0.0172(11) 0.0160(10) 0.0146(10) -0.0005(9) 0.0034(8) -0.0027(9)
C4 0.0187(12) 0.0224(11) 0.0144(11) -0.0027(9) 0.0100(9) -0.0001(10)
C5 0.0159(11) 0.0147(10) 0.0199(11) -0.0020(9) 0.0016(9) -0.0028(9)
C6 0.0150(11) 0.0161(10) 0.0198(11) -0.0020(9) 0.0027(9) -0.0016(9)
C7 0.0217(12) 0.0179(10) 0.0212(11) -0.0025(9) 0.0009(9) -0.0050(10)
C8 0.0184(12) 0.0207(12) 0.0348(14) -0.0036(10) -0.0029(10) 0.0003(10)
C9 0.0188(13) 0.0222(11) 0.0354(13) -0.0112(10) 0.0064(10) -0.0027(10)
C10 0.0187(12) 0.0237(11) 0.0232(12) -0.0052(10) 0.0027(9) -0.0029(10)
C11 0.0206(12) 0.0184(10) 0.0185(11) -0.0024(9) 0.0031(9) -0.0001(9)
C12 0.0224(12) 0.0212(10) 0.0259(12) 0.0059(10) -0.0010(9) -0.0012(10)
C13 0.0249(13) 0.0324(12) 0.0166(11) 0.0053(10) 0.0033(9) -0.0053(11)
C14 0.0222(12) 0.0305(12) 0.0174(11) -0.0024(10) 0.0052(9) -0.0008(10)
C15 0.0200(12) 0.0185(10) 0.0179(11) -0.0016(9) 0.0035(9) 0.0012(10)
C16 0.0232(13) 0.0239(11) 0.0187(11) -0.0043(9) 0.0028(9) -0.0019(10)
C17 0.0209(12) 0.0238(11) 0.0197(11) -0.0004(10) -0.0003(9) -0.0029(10)
C18 0.0182(12) 0.0225(11) 0.0220(12) 0.0018(9) 0.0002(9) -0.0007(9)
C19 0.0252(13) 0.0352(12) 0.0204(12) 0.0000(10) 0.0005(9) -0.0020(11)

loop_
_atom_type_symbol
_atom_type_description
_atom_type_scat_dispersion_real
_atom_type_scat_dispersion_imag
_atom_type_scat_source
C C 0.0033 0.0016 'International Tables Vol C Tables 4.2.6.8 and 6.1.1.4'
H H 0.0000 0.0000 'International Tables Vol C Tables 4.2.6.8 and 6.1.1.4'
N N 0.0061 0.0033 'International Tables Vol C Tables 4.2.6.8 and 6.1.1.4'
O O 0.0106 0.0060 'International Tables Vol C Tables 4.2.6.8 and 6.1.1.4'

loop_
_geom_angle_atom_site_label_1
_geom_angle_atom_site_label_2
_geom_angle_atom_site_label_3
_geom_angle
_geom_angle_site_symmetry_1
_geom_angle_site_symmetry_3
_geom_angle_publ_flag
C1 N1 C2 123.02(16) . . ?
C1 N1 H1 114.6(12) . . ?
C2 N1 H1 119.7(12) . . ?
O1 C1 N1 122.67(17) . . ?
O1 C1 C6 120.85(17) . . ?
N1 C1 C6 116.46(16) . . ?
N1 C2 C3 113.13(13) . . ?
N1 C2 H2A 109.0 . . ?
C3 C2 H2A 109.0 . . ?
N1 C2 H2B 109.0 . . ?
C3 C2 H2B 109.0 . . ?
H2A C2 H2B 107.8 . . ?
C4 C3 C2 105.54(15) . . ?
C4 C3 C11 113.95(15) . . ?
C2 C3 C11 112.86(15) . . ?
C4 C3 C15 107.36(14) . . ?
C2 C3 C15 109.42(14) . . ?
C11 C3 C15 107.53(14) . . ?
O2 C4 C5 117.67(17) . . ?
O2 C4 C3 124.51(18) . . ?
C5 C4 C3 117.79(16) . . ?
C10 C5 C6 119.40(17) . . ?
C10 C5 C4 119.16(16) . . ?
C6 C5 C4 121.20(16) . . ?
C7 C6 C5 119.74(18) . . ?
C7 C6 C1 118.71(17) . . ?
C5 C6 C1 121.35(17) . . ?
C8 C7 C6 120.68(18) . . ?
C8 C7 H7 119.7 . . ?
C6 C7 H7 119.7 . . ?
C7 C8 C9 119.54(19) . . ?
C7 C8 H8 120.2 . . ?
C9 C8 H8 120.2 . . ?
C10 C9 C8 120.18(19) . . ?
C10 C9 H9 119.9 . . ?
C8 C9 H9 119.9 . . ?
C9 C10 C5 120.38(18) . . ?
C9 C10 H10 119.8 . . ?
C5 C10 H10 119.8 . . ?
C12 C11 C18 106.23(14) . . ?
C12 C11 C3 112.11(15) . . ?
C18 C11 C3 110.20(14) . . ?
C12 C11 H11 109.4 . . ?
C18 C11 H11 109.4 . . ?
C3 C11 H11 109.4 . . ?
C13 C12 C11 109.85(15) . . ?
C13 C12 H12A 109.7 . . ?
C11 C12 H12A 109.7 . . ?
C13 C12 H12B 109.7 . . ?
C11 C12 H12B 109.7 . . ?
H12A C12 H12B 108.2 . . ?
C19 C13 C12 108.97(16) . . ?
C19 C13 C14 109.35(15) . . ?
C12 C13 C14 109.93(15) . . ?
C19 C13 H13 109.5 . . ?
C12 C13 H13 109.5 . . ?
C14 C13 H13 109.5 . . ?
C15 C14 C13 110.28(15) . . ?
C15 C14 H14A 109.6 . . ?
C13 C14 H14A 109.6 . . ?
C15 C14 H14B 109.6 . . ?
C13 C14 H14B 109.6 . . ?
H14A C14 H14B 108.1 . . ?
C14 C15 C16 108.76(15) . . ?
C14 C15 C3 110.33(14) . . ?
C16 C15 C3 109.52(15) . . ?
C14 C15 H15 109.4 . . ?
C16 C15 H15 109.4 . . ?
C3 C15 H15 109.4 . . ?
C15 C16 C17 109.96(15) . . ?
C15 C16 H16A 109.7 . . ?
C17 C16 H16A 109.7 . . ?
C15 C16 H16B 109.7 . . ?
C17 C16 H16B 109.7 . . ?
H16A C16 H16B 108.2 . . ?
C18 C17 C19 109.39(15) . . ?
C18 C17 C16 109.46(15) . . ?
C19 C17 C16 109.18(16) . . ?
C18 C17 H17 109.6 . . ?
C19 C17 H17 109.6 . . ?
C16 C17 H17 109.6 . . ?
C17 C18 C11 110.12(15) . . ?
C17 C18 H18A 109.6 . . ?
C11 C18 H18A 109.6 . . ?
C17 C18 H18B 109.6 . . ?
C11 C18 H18B 109.6 . . ?
H18A C18 H18B 108.2 . . ?
C13 C19 C17 109.26(15) . . ?
C13 C19 H19A 109.8 . . ?
C17 C19 H19A 109.8 . . ?
C13 C19 H19B 109.8 . . ?
C17 C19 H19B 109.8 . . ?
H19A C19 H19B 108.3 . . ?

loop_
_geom_bond_atom_site_label_1
_geom_bond_atom_site_label_2
_geom_bond_distance
_geom_bond_site_symmetry_2
_geom_bond_publ_flag
O1 C1 1.2383(19) . ?
O2 C4 1.2209(19) . ?
N1 C1 1.350(2) . ?
N1 C2 1.4670(19) . ?
N1 H1 0.913(17) . ?
C1 C6 1.494(2) . ?
C2 C3 1.545(2) . ?
C2 H2A 0.9900 . ?
C2 H2B 0.9900 . ?
C3 C4 1.528(3) . ?
C3 C11 1.549(2) . ?
C3 C15 1.558(2) . ?
C4 C5 1.511(2) . ?
C5 C10 1.392(2) . ?
C5 C6 1.395(2) . ?
C6 C7 1.390(2) . ?
C7 C8 1.384(2) . ?
C7 H7 0.9500 . ?
C8 C9 1.389(2) . ?
C8 H8 0.9500 . ?
C9 C10 1.386(2) . ?
C9 H9 0.9500 . ?
C10 H10 0.9500 . ?
C11 C12 1.544(2) . ?
C11 C18 1.547(2) . ?
C11 H11 1.0000 . ?
C12 C13 1.534(2) . ?
C12 H12A 0.9900 . ?
C12 H12B 0.9900 . ?
C13 C19 1.533(2) . ?
C13 C14 1.535(3) . ?
C13 H13 1.0000 . ?
C14 C15 1.535(2) . ?
C14 H14A 0.9900 . ?
C14 H14B 0.9900 . ?
C15 C16 1.540(2) . ?
C15 H15 1.0000 . ?
C16 C17 1.540(2) . ?
C16 H16A 0.9900 . ?
C16 H16B 0.9900 . ?
C17 C18 1.533(2) . ?
C17 C19 1.534(2) . ?
C17 H17 1.0000 . ?
C18 H18A 0.9900 . ?
C18 H18B 0.9900 . ?
C19 H19A 0.9900 . ?
C19 H19B 0.9900 . ?
